data_7124536
loop_
_publ_author_name
'Lin, Li-Dan'
'Li, Zhong'
'Liu, Jin-Hua'
'Sun, Yan-Qiong'
'Li, Xin-Xiong'
'Zheng, Shou-Tian'

_publ_section_title
;
 New type composite MOFs based on high-valent Sb(V)-based units and
 cuprous-halide clusters
;
_journal_name_full 'Chemical Communications'
_journal_paper_doi 10.1039/C9CC08443F
_journal_year 2019
_chemical_formula_sum 'C18 H20 Cu I N2 O6 Sb'
_chemical_formula_weight 672.55
_space_group_crystal_system monoclinic
_space_group_IT_number 12
_space_group_name_Hall '-C 2y'
_space_group_name_H-M_alt 'C 1 2/m 1'
_atom_sites_solution_hydrogens geom
_audit_creation_method SHELXL-2013
_audit_update_record
;
2019-10-28 deposited with the CCDC.	2019-11-21 downloaded from the CCDC.
;
_cell_angle_alpha 90
_cell_angle_beta 109.822(3)
_cell_angle_gamma 90
_cell_formula_units_Z 4
_cell_length_a 17.557(3)
_cell_length_b 26.674(4)
_cell_length_c 8.0497(12)
_cell_measurement_reflns_used 2206
_cell_measurement_temperature 296(2)
_cell_measurement_theta_max 25.05
_cell_measurement_theta_min 2.66
_cell_volume 3546.4(10)
_computing_structure_refinement 'SHELXL-2013 (Sheldrick, 2013)'
_diffrn_ambient_temperature 296(2)
_diffrn_measured_fraction_theta_full 0.957
_diffrn_measured_fraction_theta_max 0.975
_diffrn_measurement_device_type 'Bruker APEX-II CCD'
_diffrn_measurement_method '\f and \w scans'
_diffrn_radiation_type MoK\a
_diffrn_radiation_wavelength 0.71073
_diffrn_reflns_av_R_equivalents 0.0299
_diffrn_reflns_av_unetI/netI 0.0538
_diffrn_reflns_Laue_measured_fraction_full 0.957
_diffrn_reflns_Laue_measured_fraction_max 0.975
_diffrn_reflns_limit_h_max 20
_diffrn_reflns_limit_h_min -18
_diffrn_reflns_limit_k_max 31
_diffrn_reflns_limit_k_min -18
_diffrn_reflns_limit_l_max 9
_diffrn_reflns_limit_l_min -9
_diffrn_reflns_number 5956
_diffrn_reflns_point_group_measured_fraction_full 0.957
_diffrn_reflns_point_group_measured_fraction_max 0.975
_diffrn_reflns_theta_full 25.242
_diffrn_reflns_theta_max 25.058
_diffrn_reflns_theta_min 1.450
_exptl_absorpt_coefficient_mu 2.254
_exptl_absorpt_correction_T_max 0.7452
_exptl_absorpt_correction_T_min 0.6302
_exptl_absorpt_correction_type psi-scan
_exptl_crystal_colour yellow
_exptl_crystal_density_diffrn 1.260
_exptl_crystal_description block
_exptl_crystal_F_000 1292
_exptl_crystal_size_max 0.2
_exptl_crystal_size_mid 0.15
_exptl_crystal_size_min 0.12
_platon_squeeze_details ' ?'
_refine_diff_density_max 1.772
_refine_diff_density_min -1.036
_refine_diff_density_rms 0.141
_refine_ls_extinction_coef 0.00013(11)
_refine_ls_extinction_expression Fc^*^=kFc[1+0.001xFc^2^\l^3^/sin(2\q)]^-1/4^
_refine_ls_extinction_method SHELXL
_refine_ls_goodness_of_fit_ref 1.050
_refine_ls_hydrogen_treatment constr
_refine_ls_matrix_type full
_refine_ls_number_parameters 136
_refine_ls_number_reflns 3146
_refine_ls_number_restraints 36
_refine_ls_restrained_S_all 1.105
_refine_ls_R_factor_all 0.0777
_refine_ls_R_factor_gt 0.0607
_refine_ls_shift/su_max 0.000
_refine_ls_shift/su_mean 0.000
_refine_ls_structure_factor_coef Fsqd
_refine_ls_weighting_details
;
 w=1/[\s^2^(Fo^2^)+(0.0916P)^2^+18.4356P]
 where P=(Fo^2^+2Fc^2^)/3
;
_refine_ls_weighting_scheme calc
_refine_ls_wR_factor_gt 0.1586
_refine_ls_wR_factor_ref 0.1689
_reflns_Friedel_coverage 0.000
_reflns_number_gt 2344
_reflns_number_total 3146
_reflns_threshold_expression 'I > 2\s(I)'
_cod_data_source_file c9cc08443f2.cif
_cod_data_source_block 1_CCDC2
_cod_original_cell_volume 3546.5(9)
_cod_original_sg_symbol_H-M 'C 2/m'
_cod_database_code 7124536
_shelx_space_group_comment
;
The symmetry employed for this shelxl refinement is uniquely defined
by the following loop, which should always be used as a source of
symmetry information in preference to the above space-group names.
They are only intended as comments.
;
_shelxl_version_number 2013-2

loop_
_space_group_symop_operation_xyz
'x, y, z'
'-x, y, -z'
'x+1/2, y+1/2, z'
'-x+1/2, y+1/2, -z'
'-x, -y, -z'
'x, -y, z'
'-x+1/2, -y+1/2, -z'
'x+1/2, -y+1/2, z'

loop_
_atom_site_label
_atom_site_type_symbol
_atom_site_fract_x
_atom_site_fract_y
_atom_site_fract_z
_atom_site_U_iso_or_equiv
_atom_site_adp_type
_atom_site_occupancy
_atom_site_site_symmetry_order
_atom_site_calc_flag
_atom_site_refinement_flags_posn
_atom_site_refinement_flags_adp
_atom_site_refinement_flags_occupancy
Sb1 Sb 0.2500 -0.2500 1.5000 0.0501(3) Uani 1 2 d S . P
Cu1 Cu 0.0000 -0.04954(4) 0.5000 0.0416(4) Uani 1 2 d S T P
I1 I 0.11365(5) 0.0000 0.41887(9) 0.0525(3) Uani 1 2 d S T P
N1 N 0.0585(5) -0.0910(2) 0.7172(7) 0.0520(18) Uani 1 1 d . . .
O1 O 0.2977(5) -0.2349(3) 1.3169(10) 0.092(2) Uani 1 1 d . . .
O2 O 0.2226(6) -0.1796(3) 1.5124(9) 0.096(3) Uani 1 1 d . U .
O3 O 0.1462(6) -0.2606(3) 1.3133(9) 0.100(3) Uani 1 1 d . . .
C1 C 0.0677(8) -0.0755(4) 0.8786(12) 0.088(3) Uani 1 1 d . U .
H1A H 0.0474 -0.0441 0.8908 0.105 Uiso 1 1 calc R U .
C2 C 0.1274(6) -0.1654(3) 0.8544(10) 0.065(3) Uani 1 1 d . . .
H2A H 0.1483 -0.1963 0.8382 0.078 Uiso 1 1 calc R U .
C3 C 0.1053(8) -0.1025(4) 1.0303(12) 0.090(3) Uani 1 1 d . U .
H3A H 0.1103 -0.0884 1.1391 0.108 Uiso 1 1 calc R U .
C4 C 0.1357(5) -0.1501(3) 1.0248(9) 0.051(2) Uani 1 1 d . . .
C5 C 0.0892(5) -0.1364(3) 0.7098(9) 0.047(2) Uani 1 1 d . . .
H5A H 0.0844 -0.1492 0.5991 0.057 Uiso 1 1 calc R U .
C6 C 0.1735(6) -0.1819(3) 1.1858(10) 0.056(2) Uani 1 1 d . . .
C7 C 0.1873(8) -0.1533(4) 1.3568(11) 0.084(3) Uani 1 1 d . U .
H7A H 0.2211 -0.1245 1.3574 0.101 Uiso 1 1 calc R U .
H7B H 0.1354 -0.1407 1.3564 0.101 Uiso 1 1 calc R U .
C8 C 0.1241(10) -0.2244(6) 1.1777(19) 0.120(5) Uani 1 1 d . U .
H8A H 0.0708 -0.2122 1.1681 0.144 Uiso 1 1 calc R U .
H8B H 0.1185 -0.2417 1.0681 0.144 Uiso 1 1 calc R U .
C9 C 0.2603(8) -0.1969(5) 1.1885(16) 0.101(4) Uani 1 1 d . U .
H9A H 0.2566 -0.2089 1.0723 0.122 Uiso 1 1 calc R U .
H9B H 0.2944 -0.1673 1.2136 0.122 Uiso 1 1 calc R U .

loop_
_atom_site_aniso_label
_atom_site_aniso_U_11
_atom_site_aniso_U_22
_atom_site_aniso_U_33
_atom_site_aniso_U_23
_atom_site_aniso_U_13
_atom_site_aniso_U_12
Sb1 0.0724(6) 0.0440(5) 0.0246(4) 0.0080(3) 0.0042(3) 0.0329(4)
Cu1 0.0683(9) 0.0270(7) 0.0203(5) 0.000 0.0029(5) 0.000
I1 0.0528(5) 0.0694(6) 0.0370(4) 0.000 0.0174(3) 0.000
N1 0.091(5) 0.037(4) 0.023(3) 0.003(3) 0.013(3) 0.020(4)
O1 0.092(6) 0.107(6) 0.070(5) 0.047(4) 0.018(4) 0.047(5)
O2 0.141(6) 0.075(5) 0.055(4) 0.012(3) 0.009(4) 0.045(4)
O3 0.125(7) 0.080(5) 0.056(4) 0.019(4) -0.021(4) 0.008(5)
C1 0.139(8) 0.064(6) 0.041(4) -0.003(4) 0.007(5) 0.043(6)
C2 0.101(7) 0.057(6) 0.029(4) 0.000(4) 0.011(4) 0.052(5)
C3 0.133(8) 0.078(6) 0.041(4) -0.008(4) 0.007(5) 0.053(6)
C4 0.075(6) 0.046(5) 0.028(3) 0.003(3) 0.012(4) 0.035(4)
C5 0.071(5) 0.044(5) 0.022(3) -0.001(3) 0.010(3) 0.030(4)
C6 0.091(7) 0.040(5) 0.035(4) 0.008(3) 0.020(4) 0.032(5)
C7 0.129(7) 0.076(6) 0.038(4) 0.014(4) 0.017(5) 0.026(6)
C8 0.121(8) 0.103(8) 0.100(7) 0.050(6) -0.009(6) -0.014(7)
C9 0.114(7) 0.111(8) 0.073(6) 0.039(6) 0.024(5) 0.044(6)

loop_
_atom_type_symbol
_atom_type_description
_atom_type_scat_dispersion_real
_atom_type_scat_dispersion_imag
_atom_type_scat_source
C C 0.0033 0.0016 'International Tables Vol C Tables 4.2.6.8 and 6.1.1.4'
H H 0.0000 0.0000 'International Tables Vol C Tables 4.2.6.8 and 6.1.1.4'
N N 0.0061 0.0033 'International Tables Vol C Tables 4.2.6.8 and 6.1.1.4'
O O 0.0106 0.0060 'International Tables Vol C Tables 4.2.6.8 and 6.1.1.4'
Sb Sb -0.5866 1.5461 'International Tables Vol C Tables 4.2.6.8 and 6.1.1.4'
I I -0.4742 1.8119 'International Tables Vol C Tables 4.2.6.8 and 6.1.1.4'
Cu Cu 0.3201 1.2651 'International Tables Vol C Tables 4.2.6.8 and 6.1.1.4'

loop_
_geom_angle_atom_site_label_1
_geom_angle_atom_site_label_2
_geom_angle_atom_site_label_3
_geom_angle
_geom_angle_site_symmetry_1
_geom_angle_site_symmetry_3
O2 Sb1 O2 180.0 7_548 .
O2 Sb1 O3 90.2(3) 7_548 .
O2 Sb1 O3 89.8(3) . .
O2 Sb1 O3 89.8(3) 7_548 7_548
O2 Sb1 O3 90.2(3) . 7_548
O3 Sb1 O3 180.0 . 7_548
O2 Sb1 O1 89.1(4) 7_548 .
O2 Sb1 O1 90.9(4) . .
O3 Sb1 O1 88.7(4) . .
O3 Sb1 O1 91.3(4) 7_548 .
O2 Sb1 O1 90.9(4) 7_548 7_548
O2 Sb1 O1 89.1(4) . 7_548
O3 Sb1 O1 91.3(4) . 7_548
O3 Sb1 O1 88.7(4) 7_548 7_548
O1 Sb1 O1 180.0 . 7_548
N1 Cu1 N1 113.9(4) . 2_556
N1 Cu1 Cu1 123.03(19) . 5_556
N1 Cu1 Cu1 123.04(19) 2_556 5_556
N1 Cu1 I1 106.3(2) . .
N1 Cu1 I1 105.22(19) 2_556 .
Cu1 Cu1 I1 60.13(2) 5_556 .
N1 Cu1 I1 105.22(19) . 5_556
N1 Cu1 I1 106.3(2) 2_556 5_556
Cu1 Cu1 I1 60.13(2) 5_556 5_556
I1 Cu1 I1 120.25(5) . 5_556
Cu1 I1 Cu1 59.75(5) 5_556 .
C1 N1 C5 114.3(7) . .
C1 N1 Cu1 122.3(6) . .
C5 N1 Cu1 123.4(4) . .
C9 O1 Sb1 118.4(7) . .
C7 O2 Sb1 118.9(6) . .
C8 O3 Sb1 115.9(8) . .
N1 C1 C3 124.8(9) . .
C5 C2 C4 122.1(7) . .
C1 C3 C4 121.7(9) . .
C3 C4 C2 112.8(7) . .
C3 C4 C6 123.5(7) . .
C2 C4 C6 123.6(7) . .
N1 C5 C2 124.2(6) . .
C8 C6 C4 109.1(9) . .
C8 C6 C7 110.5(10) . .
C4 C6 C7 112.8(7) . .
C8 C6 C9 111.9(10) . .
C4 C6 C9 107.4(7) . .
C7 C6 C9 105.1(9) . .
O2 C7 C6 116.8(9) . .
O3 C8 C6 120.7(11) . .
O1 C9 C6 113.3(9) . .

loop_
_geom_bond_atom_site_label_1
_geom_bond_atom_site_label_2
_geom_bond_distance
_geom_bond_site_symmetry_2
Sb1 O2 1.950(7) 7_548
Sb1 O2 1.950(7) .
Sb1 O3 1.950(8) .
Sb1 O3 1.950(8) 7_548
Sb1 O1 1.968(8) .
Sb1 O1 1.968(8) 7_548
Cu1 N1 2.029(6) .
Cu1 N1 2.029(6) 2_556
Cu1 Cu1 2.643(2) 5_556
Cu1 I1 2.6528(9) .
Cu1 I1 2.6529(9) 5_556
I1 Cu1 2.6528(9) 5_556
N1 C1 1.320(11) .
N1 C5 1.336(9) .
O1 C9 1.437(12) .
O2 C7 1.385(11) .
O3 C8 1.410(13) .
C1 C3 1.378(13) .
C2 C5 1.368(10) .
C2 C4 1.390(10) .
C3 C4 1.384(12) .
C4 C6 1.502(10) .
C6 C8 1.415(16) .
C6 C7 1.519(12) .
C6 C9 1.568(15) .

loop_
_platon_squeeze_void_nr
_platon_squeeze_void_average_x
_platon_squeeze_void_average_y
_platon_squeeze_void_average_z
_platon_squeeze_void_volume
_platon_squeeze_void_count_electrons
1 0.500 0.000 0.194 896.7 175.5
2 0.000 0.500 -0.072 896.7 175.5
